data_7235220
loop_
_publ_author_name
'Okayasu, Misaki'
'Kikkawa, Shoko'
'Hikawa, Hidemasa'
'Azumaya, Isao'

_publ_section_title
;
 Co-crystals of 9,9&#x2032;-bianthracene-10,10&#x2032;-dicarboxylic acid
 with linear bidentate basic ligand molecules: synthesis, crystal
 structure, and properties based on the layer structure exfoliated by
 water
;
_journal_issue 3
_journal_name_full CrystEngComm
_journal_page_first 497
_journal_page_last 505
_journal_paper_doi 10.1039/C9CE01460H
_journal_volume 22
_journal_year 2020
_chemical_formula_moiety 'C80 H78 O14'
_chemical_formula_sum 'C80 H78 O14'
_chemical_formula_weight 1263.49
_space_group_crystal_system triclinic
_space_group_IT_number 2
_space_group_name_Hall '-P 1'
_space_group_name_H-M_alt 'P -1'
_atom_sites_solution_hydrogens geom
_atom_sites_solution_primary direct
_atom_sites_solution_secondary difmap
_audit_update_record
;
2019-10-24 deposited with the CCDC.	2019-11-19 downloaded from the CCDC.
;
_cell_angle_alpha 98.7879(9)
_cell_angle_beta 92.6442(10)
_cell_angle_gamma 97.7172(13)
_cell_formula_units_Z 2
_cell_length_a 9.18848(15)
_cell_length_b 18.3718(2)
_cell_length_c 19.60910(18)
_cell_measurement_reflns_used 24508
_cell_measurement_temperature 93
_cell_measurement_theta_max 73.29
_cell_measurement_theta_min 3.60
_cell_volume 3234.19(7)
_computing_cell_refinement 'CrysAlisPro 1.171.38.43 (Rigaku OD, 2015)'
_computing_data_collection 'CrysAlisPro 1.171.38.43 (Rigaku OD, 2015)'
_computing_data_reduction 'CrysAlisPro 1.171.38.43 (Rigaku OD, 2015)'
_computing_molecular_graphics 'CrystalStructure 4.3'
_computing_publication_material 'CrystalStructure 4.3 (Rigaku, 2019)'
_computing_structure_refinement 'SHELXL Version 2018/3 (Sheldrick, 2008)'
_computing_structure_solution 'SHELXT Version 2014/5 (Sheldrick, 2014)'
_diffrn_ambient_temperature 93
_diffrn_detector_area_resol_mean 5.811
_diffrn_measured_fraction_theta_full 0.966
_diffrn_measured_fraction_theta_max 0.940
_diffrn_measurement_device_type 'Rigaku XtaLAB P200'
_diffrn_measurement_method \w
_diffrn_radiation_type 'Cu K\a'
_diffrn_radiation_wavelength 1.54187
_diffrn_reflns_av_R_equivalents 0.0269
_diffrn_reflns_av_unetI/netI 0.0245
_diffrn_reflns_Laue_measured_fraction_full 0.966
_diffrn_reflns_Laue_measured_fraction_max 0.940
_diffrn_reflns_limit_h_max 11
_diffrn_reflns_limit_h_min -10
_diffrn_reflns_limit_k_max 22
_diffrn_reflns_limit_k_min -22
_diffrn_reflns_limit_l_max 24
_diffrn_reflns_limit_l_min -24
_diffrn_reflns_number 43357
_diffrn_reflns_point_group_measured_fraction_full 0.966
_diffrn_reflns_point_group_measured_fraction_max 0.940
_diffrn_reflns_theta_full 67.687
_diffrn_reflns_theta_max 73.403
_diffrn_reflns_theta_min 2.285
_diffrn_standards_number 0
_exptl_absorpt_coefficient_mu 0.713
_exptl_absorpt_correction_T_max 0.958
_exptl_absorpt_correction_T_min 0.736
_exptl_absorpt_correction_type multi-scan
_exptl_absorpt_process_details
;
CrysAlisPro 1.171.38.43 (Rigaku Oxford Diffraction, 2015)
Empirical absorption correction using spherical harmonics,
 implemented in SCALE3 ABSPACK scaling algorithm.
;
_exptl_crystal_colour colorless
_exptl_crystal_density_diffrn 1.297
_exptl_crystal_density_method 'not measured'
_exptl_crystal_description prism
_exptl_crystal_F_000 1340.00
_exptl_crystal_size_max 0.140
_exptl_crystal_size_mid 0.090
_exptl_crystal_size_min 0.060
_refine_diff_density_max 0.62
_refine_diff_density_min -0.56
_refine_ls_extinction_method none
_refine_ls_goodness_of_fit_ref 1.029
_refine_ls_hydrogen_treatment mixed
_refine_ls_number_parameters 859
_refine_ls_number_reflns 12244
_refine_ls_number_restraints 5
_refine_ls_R_factor_all 0.0872
_refine_ls_R_factor_gt 0.0802
_refine_ls_shift/su_max 0.000
_refine_ls_structure_factor_coef Fsqd
_refine_ls_weighting_details 'w = 1/[\s^2^(Fo^2^)+(0.1559P)^2^+1.5150P] where P=(Fo^2^+2Fc^2^)/3'
_refine_ls_weighting_scheme calc
_refine_ls_wR_factor_gt 0.2322
_refine_ls_wR_factor_ref 0.2417
_reflns_Friedel_coverage 0.000
_reflns_number_gt 10419
_reflns_number_total 12244
_reflns_threshold_expression F^2^>2.0\s(F^2^)
_cod_data_source_file c9ce01460h3.cif
_cod_data_source_block mfu111-4b
_cod_depositor_comments
;Adding full bibliography for 7235220--7235226.cif.

 Adding full bibliography for 7235220--7235226.cif.
;
_cod_database_code 7235220

loop_
_space_group_symop_id
_space_group_symop_operation_xyz
1 +X,+Y,+Z
2 -X,-Y,-Z

loop_
_atom_site_label
_atom_site_type_symbol
_atom_site_fract_x
_atom_site_fract_y
_atom_site_fract_z
_atom_site_U_iso_or_equiv
_atom_site_adp_type
_atom_site_occupancy
_atom_site_site_symmetry_order
_atom_site_calc_flag
_atom_site_refinement_flags_posn
_atom_site_refinement_flags_adp
O1 O 0.2776(2) -0.01657(9) 0.11187(9) 0.0531(4) Uani 1 1 d D .
H1 H 0.332638 -0.035539 0.083244 0.064 Uiso 1 1 calc DR U
O2 O 0.36126(19) 0.08653(9) 0.07092(9) 0.0536(4) Uani 1 1 d . .
O3 O -0.1729(2) 0.42435(10) 0.48012(9) 0.0580(5) Uani 1 1 d D .
H3 H -0.214810 0.451428 0.509174 0.070 Uiso 1 1 calc DR U
O4 O -0.3970(2) 0.36209(12) 0.45797(11) 0.0696(6) Uani 1 1 d . .
O5 O 0.1938(2) 0.06747(10) 0.51806(9) 0.0556(4) Uani 1 1 d D .
H5 H 0.246580 0.041357 0.493828 0.067 Uiso 1 1 calc DR U
O6 O 0.4078(2) 0.13664(14) 0.55052(17) 0.1061(11) Uani 1 1 d . .
O7 O -0.2189(2) 0.54253(10) 0.86475(11) 0.0653(5) Uani 1 1 d D .
H7 H -0.265539 0.570430 0.890726 0.078 Uiso 1 1 calc DR U
O8 O -0.3454(2) 0.45341(10) 0.91283(8) 0.0562(4) Uani 1 1 d . .
O9 O 0.2888(2) 0.48494(10) 0.43046(10) 0.0626(5) Uani 1 1 d . .
O10 O 0.6520(2) 0.00699(12) 0.57125(10) 0.0713(6) Uani 1 1 d . .
O11 O 0.4732(3) 0.20680(12) 0.91616(11) 0.0730(6) Uani 1 1 d . .
O12 O 0.8781(4) 0.26530(19) 1.03102(19) 0.1180(11) Uani 1 1 d . .
O13 O 0.3530(2) 0.35597(11) 1.07387(11) 0.0664(5) Uani 1 1 d . .
O14 O 0.5550(2) 0.08701(11) 0.96643(10) 0.0596(5) Uani 1 1 d . .
C1 C 0.2859(2) 0.05458(13) 0.10971(11) 0.0424(5) Uani 1 1 d . .
C2 C 0.1933(2) 0.09486(12) 0.15979(10) 0.0409(5) Uani 1 1 d . .
C3 C 0.0405(2) 0.08008(11) 0.15180(10) 0.0390(4) Uani 1 1 d . .
C4 C -0.0455(2) 0.12267(12) 0.19859(10) 0.0386(4) Uani 1 1 d . .
C5 C 0.0259(2) 0.17633(11) 0.25276(10) 0.0393(4) Uani 1 1 d . .
C6 C 0.1798(2) 0.18801(12) 0.26240(11) 0.0421(5) Uani 1 1 d . .
C7 C 0.2663(3) 0.14823(12) 0.21400(11) 0.0433(5) Uani 1 1 d . .
C8 C 0.4227(3) 0.16325(14) 0.22465(13) 0.0516(6) Uani 1 1 d . .
H8 H 0.481294 0.138933 0.192275 0.062 Uiso 1 1 calc R U
C9 C 0.4893(3) 0.21137(16) 0.27982(14) 0.0594(7) Uani 1 1 d . .
H9 H 0.593729 0.220397 0.285748 0.071 Uiso 1 1 calc R U
C10 C 0.4038(3) 0.24871(15) 0.32924(14) 0.0583(6) Uani 1 1 d . .
H10 H 0.451342 0.281154 0.368683 0.070 Uiso 1 1 calc R U
C11 C 0.2560(3) 0.23805(14) 0.32008(12) 0.0504(5) Uani 1 1 d . .
H11 H 0.200799 0.264388 0.352716 0.061 Uiso 1 1 calc R U
C12 C -0.0364(3) 0.02556(12) 0.09793(10) 0.0424(5) Uani 1 1 d . .
H12 H 0.018335 -0.002371 0.066278 0.051 Uiso 1 1 calc R U
C13 C -0.1856(3) 0.01252(13) 0.09070(11) 0.0471(5) Uani 1 1 d . .
H13 H -0.233658 -0.024437 0.054527 0.056 Uiso 1 1 calc R U
C14 C -0.2706(3) 0.05401(14) 0.13712(12) 0.0483(5) Uani 1 1 d . .
H14 H -0.375061 0.044337 0.132074 0.058 Uiso 1 1 calc R U
C15 C -0.2023(3) 0.10737(13) 0.18858(11) 0.0439(5) Uani 1 1 d . .
H15 H -0.260285 0.135200 0.218637 0.053 Uiso 1 1 calc R U
C16 C -0.0603(2) 0.22346(11) 0.30072(10) 0.0389(4) Uani 1 1 d . .
C17 C -0.0992(2) 0.20162(11) 0.36397(10) 0.0396(4) Uani 1 1 d . .
C18 C -0.1726(2) 0.24991(12) 0.41179(10) 0.0411(5) Uani 1 1 d . .
C19 C -0.2004(2) 0.31805(12) 0.39503(11) 0.0403(5) Uani 1 1 d . .
C20 C -0.1646(2) 0.33983(12) 0.33157(11) 0.0411(5) Uani 1 1 d . .
C21 C -0.0944(2) 0.29085(12) 0.28313(11) 0.0406(5) Uani 1 1 d . .
C22 C -0.0593(3) 0.31430(13) 0.21860(11) 0.0467(5) Uani 1 1 d . .
H22 H -0.011861 0.283196 0.186160 0.056 Uiso 1 1 calc R U
C23 C -0.0921(3) 0.37963(14) 0.20285(13) 0.0535(6) Uani 1 1 d . .
H23 H -0.068994 0.393360 0.159398 0.064 Uiso 1 1 calc R U
C24 C -0.1609(3) 0.42796(14) 0.25081(13) 0.0519(6) Uani 1 1 d . .
H24 H -0.182500 0.474019 0.239534 0.062 Uiso 1 1 calc R U
C25 C -0.1959(3) 0.40833(13) 0.31277(12) 0.0469(5) Uani 1 1 d . .
H25 H -0.242247 0.440999 0.344254 0.056 Uiso 1 1 calc R U
C26 C -0.0662(3) 0.13356(12) 0.38358(11) 0.0446(5) Uani 1 1 d . .
H26 H -0.016289 0.101584 0.353104 0.054 Uiso 1 1 calc R U
C27 C -0.1046(3) 0.11372(13) 0.44479(12) 0.0509(6) Uani 1 1 d . .
H27 H -0.080850 0.068318 0.456766 0.061 Uiso 1 1 calc R U
C28 C -0.1801(3) 0.16023(14) 0.49124(12) 0.0567(6) Uani 1 1 d . .
H28 H -0.208650 0.145114 0.533470 0.068 Uiso 1 1 calc R U
C29 C -0.2116(3) 0.22593(13) 0.47563(11) 0.0513(6) Uani 1 1 d . .
H29 H -0.260490 0.256781 0.507618 0.062 Uiso 1 1 calc R U
C30 C -0.2694(3) 0.37002(12) 0.44729(11) 0.0429(5) Uani 1 1 d . .
C31 C 0.2762(3) 0.12389(14) 0.55492(14) 0.0554(6) Uani 1 1 d . .
C32 C 0.1943(3) 0.17473(13) 0.60182(12) 0.0455(5) Uani 1 1 d . .
C33 C 0.1306(3) 0.14992(13) 0.65942(12) 0.0457(5) Uani 1 1 d . .
C34 C 0.0575(3) 0.20004(12) 0.70507(11) 0.0430(5) Uani 1 1 d . .
C35 C 0.0500(2) 0.27239(12) 0.69146(10) 0.0406(5) Uani 1 1 d . .
C36 C 0.1129(2) 0.29630(12) 0.63345(11) 0.0414(5) Uani 1 1 d . .
C37 C 0.1875(3) 0.24656(13) 0.58785(11) 0.0451(5) Uani 1 1 d . .
C38 C 0.2534(3) 0.27332(14) 0.53010(13) 0.0552(6) Uani 1 1 d . .
H38 H 0.303336 0.241366 0.499646 0.066 Uiso 1 1 calc R U
C39 C 0.2459(3) 0.34344(15) 0.51804(14) 0.0622(7) Uani 1 1 d . .
H39 H 0.292775 0.360549 0.480096 0.075 Uiso 1 1 calc R U
C40 C 0.1683(3) 0.39157(14) 0.56187(13) 0.0582(6) Uani 1 1 d . .
H40 H 0.160527 0.439951 0.551864 0.070 Uiso 1 1 calc R U
C41 C 0.1051(3) 0.36914(13) 0.61787(12) 0.0478(5) Uani 1 1 d . .
H41 H 0.055190 0.402336 0.647029 0.057 Uiso 1 1 calc R U
C42 C 0.1376(3) 0.07717(14) 0.67585(13) 0.0528(6) Uani 1 1 d . .
H42 H 0.185329 0.043310 0.646248 0.063 Uiso 1 1 calc R U
C43 C 0.0779(3) 0.05550(14) 0.73257(13) 0.0585(6) Uani 1 1 d . .
H43 H 0.086302 0.007293 0.742841 0.070 Uiso 1 1 calc R U
C44 C 0.0027(3) 0.10410(14) 0.77683(13) 0.0577(6) Uani 1 1 d . .
H44 H -0.041109 0.087804 0.815836 0.069 Uiso 1 1 calc R U
C45 C -0.0069(3) 0.17415(13) 0.76363(12) 0.0491(5) Uani 1 1 d . .
H45 H -0.057181 0.206258 0.793791 0.059 Uiso 1 1 calc R U
C46 C -0.0282(2) 0.32398(11) 0.73875(10) 0.0398(5) Uani 1 1 d . .
C47 C 0.0486(2) 0.36899(12) 0.79755(10) 0.0405(5) Uani 1 1 d . .
C48 C -0.0280(2) 0.41840(12) 0.84265(10) 0.0410(5) Uani 1 1 d . .
C49 C -0.1773(3) 0.42045(12) 0.82774(10) 0.0422(5) Uani 1 1 d . .
C50 C -0.2553(3) 0.37535(12) 0.76951(10) 0.0423(5) Uani 1 1 d . .
C51 C -0.1777(2) 0.32655(12) 0.72432(10) 0.0410(5) Uani 1 1 d . .
C52 C -0.2587(3) 0.28169(13) 0.66503(11) 0.0452(5) Uani 1 1 d . .
H52 H -0.209650 0.249026 0.634844 0.054 Uiso 1 1 calc R U
C53 C -0.4032(3) 0.28446(14) 0.65072(12) 0.0503(6) Uani 1 1 d . .
H53 H -0.453983 0.253957 0.610957 0.060 Uiso 1 1 calc R U
C54 C -0.4795(3) 0.33317(15) 0.69530(12) 0.0523(6) Uani 1 1 d . .
H54 H -0.580699 0.335315 0.684889 0.063 Uiso 1 1 calc R U
C55 C -0.4075(3) 0.37647(14) 0.75261(11) 0.0476(5) Uani 1 1 d . .
H55 H -0.459776 0.408203 0.782069 0.057 Uiso 1 1 calc R U
C56 C 0.2006(3) 0.36778(13) 0.81447(11) 0.0443(5) Uani 1 1 d . .
H56 H 0.253029 0.336201 0.784890 0.053 Uiso 1 1 calc R U
C57 C 0.2729(3) 0.41095(13) 0.87223(12) 0.0478(5) Uani 1 1 d . .
H57 H 0.374281 0.409097 0.882415 0.057 Uiso 1 1 calc R U
C58 C 0.1967(3) 0.45852(13) 0.91697(11) 0.0483(5) Uani 1 1 d . .
H58 H 0.247096 0.487829 0.957428 0.058 Uiso 1 1 calc R U
C59 C 0.0528(3) 0.46257(12) 0.90259(11) 0.0446(5) Uani 1 1 d . .
H59 H 0.004305 0.495398 0.932874 0.054 Uiso 1 1 calc R U
C60 C -0.2572(3) 0.47297(13) 0.87342(11) 0.0455(5) Uani 1 1 d . .
C61 C 0.4262(3) 0.50676(17) 0.40324(14) 0.0623(7) Uani 1 1 d . .
H61A H 0.509090 0.496595 0.432707 0.075 Uiso 1 1 calc R U
H61B H 0.439432 0.560409 0.399760 0.075 Uiso 1 1 calc R U
C62 C 0.4165(4) 0.45905(19) 0.33138(16) 0.0756(9) Uani 1 1 d . .
H62A H 0.473640 0.485520 0.298720 0.091 Uiso 1 1 calc R U
H62B H 0.453006 0.411112 0.333615 0.091 Uiso 1 1 calc R U
C63 C 0.2548(4) 0.4472(2) 0.31047(17) 0.0863(11) Uani 1 1 d . .
H63A H 0.229397 0.486124 0.284055 0.104 Uiso 1 1 calc R U
H63B H 0.224955 0.397829 0.281680 0.104 Uiso 1 1 calc R U
C64 C 0.1823(4) 0.4521(3) 0.3764(2) 0.1062(15) Uani 1 1 d . .
H64A H 0.101625 0.482655 0.375032 0.127 Uiso 1 1 calc R U
H64B H 0.139877 0.401749 0.384032 0.127 Uiso 1 1 calc R U
C65 C 0.7262(4) 0.0396(2) 0.63515(16) 0.0816(9) Uani 1 1 d . .
H65A H 0.712654 0.092531 0.646128 0.098 Uiso 1 1 calc R U
H65B H 0.832871 0.036736 0.633590 0.098 Uiso 1 1 calc R U
C66 C 0.6636(5) -0.0019(3) 0.6875(2) 0.1062(14) Uani 1 1 d . .
H66A H 0.671771 0.029870 0.733476 0.127 Uiso 1 1 calc R U
H66B H 0.712810 -0.046096 0.690841 0.127 Uiso 1 1 calc R U
C67 C 0.5034(5) -0.0245(4) 0.6603(3) 0.1283(19) Uani 1 1 d . .
H67A H 0.460632 -0.071496 0.675032 0.154 Uiso 1 1 calc R U
H67B H 0.443193 0.014922 0.676060 0.154 Uiso 1 1 calc R U
C68 C 0.5149(4) -0.0339(2) 0.58498(17) 0.0872(10) Uani 1 1 d . .
H68A H 0.511209 -0.087266 0.565971 0.105 Uiso 1 1 calc R U
H68B H 0.431772 -0.015064 0.562720 0.105 Uiso 1 1 calc R U
C69 C 0.5992(4) 0.23944(19) 0.88615(17) 0.0744(8) Uani 1 1 d . .
H69A H 0.689227 0.242300 0.916764 0.089 Uiso 1 1 calc R U
H69B H 0.587557 0.290166 0.877672 0.089 Uiso 1 1 calc R U
C70 C 0.6073(4) 0.18831(18) 0.81904(16) 0.0717(8) Uani 1 1 d . .
H70A H 0.666456 0.148425 0.825732 0.086 Uiso 1 1 calc R U
H70B H 0.650725 0.216169 0.783716 0.086 Uiso 1 1 calc R U
C71 C 0.4479(4) 0.1565(3) 0.79825(19) 0.0960(12) Uani 1 1 d . .
H71A H 0.412806 0.175533 0.756766 0.115 Uiso 1 1 calc R U
H71B H 0.435680 0.101511 0.788160 0.115 Uiso 1 1 calc R U
C72 C 0.3651(4) 0.1822(2) 0.8594(2) 0.0813(9) Uani 1 1 d . .
H72A H 0.311798 0.223453 0.850280 0.098 Uiso 1 1 calc R U
H72B H 0.292986 0.140846 0.869599 0.098 Uiso 1 1 calc R U
C73 C 0.9823(5) 0.3097(2) 1.0004(2) 0.0969(12) Uani 1 1 d . .
H73A H 1.048284 0.343533 1.036505 0.116 Uiso 1 1 calc R U
H73B H 0.932705 0.340338 0.971817 0.116 Uiso 1 1 calc R U
C74 C 1.0675(5) 0.2619(2) 0.95728(19) 0.1044(15) Uani 1 1 d . .
H74A H 1.174408 0.277336 0.968542 0.125 Uiso 1 1 calc R U
H74B H 1.045080 0.263063 0.907621 0.125 Uiso 1 1 calc R U
C75 C 1.0198(7) 0.1863(3) 0.9745(3) 0.150(3) Uani 1 1 d D .
H75A H 0.964333 0.153394 0.934282 0.180 Uiso 1 1 calc R U
H75B H 1.105950 0.163369 0.988132 0.180 Uiso 1 1 calc R U
C76 C 0.9277(5) 0.1979(2) 1.0309(2) 0.1019(13) Uani 1 1 d D .
H76A H 0.843223 0.157419 1.025660 0.122 Uiso 1 1 calc R U
H76B H 0.984159 0.197952 1.075180 0.122 Uiso 1 1 calc R U
C77 C 0.3923(5) 0.3056(2) 1.1201(2) 0.0912(11) Uani 1 1 d . .
H77A H 0.323502 0.258349 1.111144 0.109 Uiso 1 1 calc R U
H77B H 0.388157 0.328510 1.168978 0.109 Uiso 1 1 calc R U
C78 C 0.5444(4) 0.2918(2) 1.1060(2) 0.0861(10) Uani 1 1 d . .
H78A H 0.543947 0.245825 1.072188 0.103 Uiso 1 1 calc R U
H78B H 0.601373 0.287601 1.149032 0.103 Uiso 1 1 calc R U
C79 C 0.6066(4) 0.3599(2) 1.0766(2) 0.0921(11) Uani 1 1 d . .
H79A H 0.643137 0.402026 1.113923 0.111 Uiso 1 1 calc R U
H79B H 0.687700 0.349431 1.046780 0.111 Uiso 1 1 calc R U
C80 C 0.4781(3) 0.37600(17) 1.03584(14) 0.0620(7) Uani 1 1 d . .
H80A H 0.488483 0.429405 1.031500 0.074 Uiso 1 1 calc R U
H80B H 0.468119 0.346102 0.988943 0.074 Uiso 1 1 calc R U
H14A H 0.534(4) 0.130(2) 0.9536(17) 0.070(9) Uiso 1 1 d . .
H14B H 0.508(4) 0.0802(19) 1.0013(19) 0.076(10) Uiso 1 1 d . .

loop_
_atom_site_aniso_label
_atom_site_aniso_U_11
_atom_site_aniso_U_22
_atom_site_aniso_U_33
_atom_site_aniso_U_23
_atom_site_aniso_U_13
_atom_site_aniso_U_12
O1 0.0604(11) 0.0505(9) 0.0520(9) 0.0037(7) 0.0237(8) 0.0188(8)
O2 0.0562(10) 0.0548(9) 0.0498(9) 0.0014(7) 0.0206(7) 0.0100(8)
O3 0.0566(10) 0.0534(10) 0.0554(10) -0.0170(8) 0.0118(8) 0.0030(8)
O4 0.0487(11) 0.0778(13) 0.0695(12) -0.0323(10) 0.0096(9) 0.0107(9)
O5 0.0583(10) 0.0537(10) 0.0488(9) -0.0135(7) 0.0035(7) 0.0110(8)
O6 0.0533(13) 0.0871(16) 0.152(2) -0.0645(17) 0.0216(14) 0.0069(11)
O7 0.0762(13) 0.0492(10) 0.0728(12) 0.0025(8) 0.0316(10) 0.0170(9)
O8 0.0593(11) 0.0608(10) 0.0466(9) -0.0017(7) 0.0174(8) 0.0087(8)
O9 0.0609(11) 0.0584(10) 0.0603(10) -0.0149(8) 0.0098(8) 0.0052(8)
O10 0.0744(14) 0.0802(14) 0.0553(10) -0.0042(9) 0.0078(9) 0.0132(11)
O11 0.0941(16) 0.0644(12) 0.0649(12) 0.0131(9) 0.0222(11) 0.0184(11)
O12 0.135(3) 0.107(2) 0.130(2) 0.0446(19) 0.046(2) 0.0422(19)
O13 0.0683(12) 0.0607(11) 0.0725(12) 0.0039(9) 0.0190(10) 0.0206(9)
O14 0.0721(13) 0.0576(11) 0.0567(10) 0.0104(8) 0.0305(9) 0.0258(9)
C1 0.0401(11) 0.0482(12) 0.0368(10) -0.0008(8) 0.0044(8) 0.0071(9)
C2 0.0447(12) 0.0422(11) 0.0357(10) 0.0012(8) 0.0086(8) 0.0101(9)
C3 0.0439(11) 0.0406(10) 0.0322(9) 0.0024(8) 0.0054(8) 0.0086(9)
C4 0.0426(11) 0.0404(10) 0.0334(9) 0.0026(8) 0.0056(8) 0.0103(9)
C5 0.0435(11) 0.0392(10) 0.0357(10) 0.0022(8) 0.0071(8) 0.0103(9)
C6 0.0430(12) 0.0416(11) 0.0401(10) -0.0013(8) 0.0052(9) 0.0089(9)
C7 0.0431(12) 0.0431(11) 0.0422(11) -0.0004(9) 0.0063(9) 0.0082(9)
C8 0.0439(13) 0.0554(13) 0.0520(13) -0.0071(10) 0.0072(10) 0.0109(10)
C9 0.0394(13) 0.0652(16) 0.0666(16) -0.0126(12) 0.0026(11) 0.0091(11)
C10 0.0485(14) 0.0588(15) 0.0585(14) -0.0182(11) -0.0008(11) 0.0086(11)
C11 0.0478(13) 0.0513(13) 0.0478(12) -0.0098(10) 0.0045(10) 0.0110(10)
C12 0.0477(12) 0.0450(11) 0.0335(10) -0.0019(8) 0.0059(8) 0.0112(9)
C13 0.0486(13) 0.0498(12) 0.0391(11) -0.0046(9) 0.0010(9) 0.0077(10)
C14 0.0388(12) 0.0553(13) 0.0481(12) -0.0029(10) 0.0016(9) 0.0098(10)
C15 0.0434(12) 0.0476(12) 0.0407(11) -0.0004(9) 0.0068(9) 0.0137(9)
C16 0.0379(11) 0.0397(10) 0.0369(10) -0.0027(8) 0.0048(8) 0.0073(8)
C17 0.0426(11) 0.0388(10) 0.0354(10) -0.0018(8) 0.0034(8) 0.0068(8)
C18 0.0443(12) 0.0421(11) 0.0342(10) -0.0033(8) 0.0050(8) 0.0065(9)
C19 0.0413(11) 0.0401(10) 0.0372(10) -0.0033(8) 0.0044(8) 0.0074(8)
C20 0.0414(11) 0.0401(10) 0.0402(10) -0.0007(8) 0.0049(8) 0.0072(9)
C21 0.0401(11) 0.0413(11) 0.0396(10) 0.0018(8) 0.0061(8) 0.0073(9)
C22 0.0502(13) 0.0493(12) 0.0426(11) 0.0053(9) 0.0121(9) 0.0134(10)
C23 0.0610(15) 0.0550(13) 0.0495(13) 0.0147(10) 0.0140(11) 0.0149(11)
C24 0.0587(15) 0.0453(12) 0.0552(13) 0.0103(10) 0.0086(11) 0.0157(10)
C25 0.0517(13) 0.0427(11) 0.0465(12) 0.0016(9) 0.0066(10) 0.0122(10)
C26 0.0518(13) 0.0410(11) 0.0400(11) -0.0011(8) 0.0035(9) 0.0113(9)
C27 0.0688(16) 0.0420(11) 0.0421(11) 0.0040(9) 0.0029(10) 0.0124(11)
C28 0.0840(19) 0.0511(13) 0.0366(11) 0.0058(10) 0.0118(11) 0.0139(12)
C29 0.0685(16) 0.0482(12) 0.0364(11) -0.0016(9) 0.0112(10) 0.0128(11)
C30 0.0481(13) 0.0414(11) 0.0382(10) -0.0013(8) 0.0041(9) 0.0110(9)
C31 0.0567(15) 0.0490(13) 0.0578(14) -0.0081(11) 0.0063(11) 0.0151(11)
C32 0.0424(12) 0.0454(12) 0.0446(11) -0.0080(9) 0.0011(9) 0.0094(9)
C33 0.0464(12) 0.0429(11) 0.0443(11) -0.0048(9) -0.0018(9) 0.0095(9)
C34 0.0454(12) 0.0425(11) 0.0393(10) -0.0009(8) 0.0000(9) 0.0088(9)
C35 0.0414(11) 0.0421(11) 0.0356(10) -0.0027(8) 0.0008(8) 0.0074(9)
C36 0.0427(11) 0.0422(11) 0.0364(10) -0.0039(8) 0.0036(8) 0.0071(9)
C37 0.0441(12) 0.0466(12) 0.0400(11) -0.0067(9) 0.0041(9) 0.0056(9)
C38 0.0625(15) 0.0532(13) 0.0462(12) -0.0071(10) 0.0181(11) 0.0072(11)
C39 0.0803(19) 0.0564(15) 0.0488(13) 0.0023(11) 0.0262(13) 0.0053(13)
C40 0.0781(18) 0.0473(13) 0.0491(13) 0.0044(10) 0.0180(12) 0.0080(12)
C41 0.0569(14) 0.0439(11) 0.0416(11) 0.0001(9) 0.0105(10) 0.0092(10)
C42 0.0617(15) 0.0453(12) 0.0500(12) -0.0020(10) -0.0029(11) 0.0156(11)
C43 0.0785(19) 0.0437(12) 0.0530(13) 0.0041(10) -0.0044(12) 0.0151(12)
C44 0.0748(18) 0.0513(13) 0.0473(13) 0.0095(10) 0.0011(12) 0.0096(12)
C45 0.0604(15) 0.0459(12) 0.0403(11) 0.0020(9) 0.0044(10) 0.0105(10)
C46 0.0469(12) 0.0385(10) 0.0340(10) 0.0030(8) 0.0056(8) 0.0078(9)
C47 0.0477(12) 0.0392(10) 0.0337(10) 0.0027(8) 0.0051(8) 0.0054(9)
C48 0.0472(12) 0.0410(10) 0.0334(10) 0.0020(8) 0.0066(8) 0.0051(9)
C49 0.0479(12) 0.0440(11) 0.0337(10) 0.0017(8) 0.0079(8) 0.0067(9)
C50 0.0471(12) 0.0445(11) 0.0340(10) 0.0015(8) 0.0060(8) 0.0066(9)
C51 0.0469(12) 0.0412(10) 0.0338(9) 0.0015(8) 0.0066(8) 0.0060(9)
C52 0.0493(13) 0.0488(12) 0.0355(10) -0.0020(9) 0.0056(9) 0.0084(10)
C53 0.0471(13) 0.0605(14) 0.0381(11) -0.0055(10) 0.0023(9) 0.0040(10)
C54 0.0419(12) 0.0681(15) 0.0437(12) -0.0026(10) 0.0031(9) 0.0094(11)
C55 0.0450(12) 0.0563(13) 0.0403(11) -0.0011(9) 0.0079(9) 0.0114(10)
C56 0.0462(12) 0.0472(12) 0.0390(10) 0.0026(9) 0.0057(9) 0.0084(9)
C57 0.0435(12) 0.0550(13) 0.0427(11) 0.0029(9) 0.0007(9) 0.0055(10)
C58 0.0515(13) 0.0513(12) 0.0378(11) 0.0000(9) 0.0002(9) 0.0012(10)
C59 0.0521(13) 0.0446(11) 0.0344(10) -0.0018(8) 0.0056(9) 0.0055(9)
C60 0.0457(12) 0.0513(12) 0.0365(10) -0.0032(9) 0.0038(9) 0.0075(10)
C61 0.0622(16) 0.0712(17) 0.0499(14) -0.0015(12) 0.0056(12) 0.0091(13)
C62 0.098(2) 0.0675(18) 0.0615(17) 0.0029(14) 0.0165(16) 0.0190(17)
C63 0.106(3) 0.081(2) 0.0631(18) 0.0155(16) -0.0228(18) -0.0113(19)
C64 0.075(2) 0.124(3) 0.098(3) -0.056(2) -0.024(2) 0.032(2)
C65 0.096(3) 0.085(2) 0.0561(16) 0.0007(15) -0.0010(16) -0.0008(18)
C66 0.099(3) 0.149(4) 0.070(2) 0.034(2) -0.003(2) -0.001(3)
C67 0.091(3) 0.188(5) 0.123(4) 0.082(4) 0.017(3) 0.012(3)
C68 0.073(2) 0.116(3) 0.0656(19) 0.0038(18) 0.0015(16) -0.002(2)
C69 0.080(2) 0.0698(18) 0.0685(18) 0.0077(14) 0.0049(15) -0.0019(15)
C70 0.076(2) 0.0722(18) 0.0703(18) 0.0164(15) 0.0215(15) 0.0110(15)
C71 0.088(3) 0.117(3) 0.071(2) 0.000(2) -0.0022(18) -0.013(2)
C72 0.0642(19) 0.086(2) 0.101(3) 0.0317(19) 0.0078(17) 0.0171(16)
C73 0.109(3) 0.075(2) 0.101(3) 0.011(2) 0.002(2) -0.006(2)
C74 0.131(4) 0.099(3) 0.0646(19) -0.0077(18) 0.030(2) -0.034(3)
C75 0.182(6) 0.084(3) 0.180(6) -0.013(3) 0.091(5) 0.017(3)
C76 0.125(3) 0.094(3) 0.103(3) 0.049(2) 0.029(3) 0.027(2)
C77 0.106(3) 0.079(2) 0.106(3) 0.039(2) 0.041(2) 0.037(2)
C78 0.079(2) 0.073(2) 0.112(3) 0.033(2) 0.002(2) 0.0146(17)
C79 0.071(2) 0.090(2) 0.122(3) 0.043(2) 0.000(2) 0.0071(18)
C80 0.0638(17) 0.0696(17) 0.0542(14) 0.0046(12) 0.0149(12) 0.0176(13)

loop_
_atom_type_symbol
_atom_type_description
_atom_type_scat_dispersion_real
_atom_type_scat_dispersion_imag
_atom_type_scat_source
C C 0.0181 0.0091
;
International Tables for Crystallography
(Vol. C, Tables 4.2.6.8 and 6.1.1.4)
;
H H 0.0000 0.0000
;
International Tables for Crystallography
(Vol. C, Table 6.1.1.4)
;
O O 0.0492 0.0322
;
International Tables for Crystallography
(Vol. C, Tables 4.2.6.8 and 6.1.1.4)
;

loop_
_geom_angle_atom_site_label_1
_geom_angle_atom_site_label_2
_geom_angle_atom_site_label_3
_geom_angle
C1 O1 H1 109.5
C30 O3 H3 109.5
C31 O5 H5 109.5
C60 O7 H7 109.5
C64 O9 C61 110.4(3)
C65 O10 C68 107.8(2)
C69 O11 C72 104.8(2)
C76 O12 C73 107.1(3)
C80 O13 C77 108.6(2)
H14A O14 H14B 108(3)
O2 C1 O1 123.8(2)
O2 C1 C2 121.9(2)
O1 C1 C2 114.25(18)
C3 C2 C7 121.55(19)
C3 C2 C1 120.59(18)
C7 C2 C1 117.85(19)
C2 C3 C12 122.77(19)
C2 C3 C4 119.25(19)
C12 C3 C4 117.96(19)
C5 C4 C15 122.04(19)
C5 C4 C3 119.73(19)
C15 C4 C3 118.22(18)
C6 C5 C4 120.43(19)
C6 C5 C16 118.57(18)
C4 C5 C16 120.98(19)
C5 C6 C11 121.99(19)
C5 C6 C7 120.00(19)
C11 C6 C7 118.0(2)
C2 C7 C8 122.9(2)
C2 C7 C6 118.9(2)
C8 C7 C6 118.2(2)
C9 C8 C7 121.4(2)
C9 C8 H8 119.3
C7 C8 H8 119.3
C8 C9 C10 120.4(2)
C8 C9 H9 119.8
C10 C9 H9 119.8
C11 C10 C9 120.2(2)
C11 C10 H10 119.9
C9 C10 H10 119.9
C10 C11 C6 121.7(2)
C10 C11 H11 119.2
C6 C11 H11 119.2
C13 C12 C3 121.80(19)
C13 C12 H12 119.1
C3 C12 H12 119.1
C12 C13 C14 120.3(2)
C12 C13 H13 119.8
C14 C13 H13 119.8
C15 C14 C13 120.0(2)
C15 C14 H14 120.0
C13 C14 H14 120.0
C14 C15 C4 121.6(2)
C14 C15 H15 119.2
C4 C15 H15 119.2
C21 C16 C17 120.83(18)
C21 C16 C5 119.22(18)
C17 C16 C5 119.87(19)
C16 C17 C26 122.33(19)
C16 C17 C18 119.39(19)
C26 C17 C18 118.27(19)
C19 C18 C29 122.63(19)
C19 C18 C17 119.28(19)
C29 C18 C17 118.1(2)
C18 C19 C20 121.81(19)
C18 C19 C30 118.75(19)
C20 C19 C30 119.43(19)
C19 C20 C25 122.58(19)
C19 C20 C21 118.9(2)
C25 C20 C21 118.53(19)
C16 C21 C22 122.48(19)
C16 C21 C20 119.72(19)
C22 C21 C20 117.8(2)
C23 C22 C21 121.6(2)
C23 C22 H22 119.2
C21 C22 H22 119.2
C22 C23 C24 120.5(2)
C22 C23 H23 119.7
C24 C23 H23 119.7
C25 C24 C23 120.1(2)
C25 C24 H24 119.9
C23 C24 H24 119.9
C24 C25 C20 121.5(2)
C24 C25 H25 119.3
C20 C25 H25 119.3
C27 C26 C17 121.3(2)
C27 C26 H26 119.4
C17 C26 H26 119.4
C26 C27 C28 120.6(2)
C26 C27 H27 119.7
C28 C27 H27 119.7
C29 C28 C27 120.4(2)
C29 C28 H28 119.8
C27 C28 H28 119.8
C28 C29 C18 121.4(2)
C28 C29 H29 119.3
C18 C29 H29 119.3
O4 C30 O3 123.7(2)
O4 C30 C19 124.0(2)
O3 C30 C19 112.22(19)
O6 C31 O5 123.0(2)
O6 C31 C32 122.3(2)
O5 C31 C32 114.7(2)
C37 C32 C33 121.5(2)
C37 C32 C31 118.8(2)
C33 C32 C31 119.6(2)
C32 C33 C42 122.9(2)
C32 C33 C34 119.0(2)
C42 C33 C34 118.1(2)
C35 C34 C45 121.6(2)
C35 C34 C33 120.0(2)
C45 C34 C33 118.4(2)
C36 C35 C34 120.53(19)
C36 C35 C46 119.79(19)
C34 C35 C46 119.67(19)
C35 C36 C41 121.70(19)
C35 C36 C37 119.8(2)
C41 C36 C37 118.5(2)
C32 C37 C38 122.4(2)
C32 C37 C36 119.3(2)
C38 C37 C36 118.3(2)
C39 C38 C37 121.2(2)
C39 C38 H38 119.4
C37 C38 H38 119.4
C38 C39 C40 120.4(2)
C38 C39 H39 119.8
C40 C39 H39 119.8
C41 C40 C39 120.7(2)
C41 C40 H40 119.6
C39 C40 H40 119.6
C40 C41 C36 120.8(2)
C40 C41 H41 119.6
C36 C41 H41 119.6
C43 C42 C33 121.5(2)
C43 C42 H42 119.3
C33 C42 H42 119.3
C42 C43 C44 120.6(2)
C42 C43 H43 119.7
C44 C43 H43 119.7
C45 C44 C43 120.3(2)
C45 C44 H44 119.9
C43 C44 H44 119.9
C44 C45 C34 121.1(2)
C44 C45 H45 119.5
C34 C45 H45 119.5
C51 C46 C47 120.45(19)
C51 C46 C35 119.48(18)
C47 C46 C35 120.07(19)
C46 C47 C56 122.3(2)
C46 C47 C48 119.5(2)
C56 C47 C48 118.21(19)
C49 C48 C59 122.4(2)
C49 C48 C47 119.55(19)
C59 C48 C47 118.0(2)
C48 C49 C50 121.4(2)
C48 C49 C60 119.95(19)
C50 C49 C60 118.6(2)
C49 C50 C55 122.8(2)
C49 C50 C51 118.7(2)
C55 C50 C51 118.46(19)
C46 C51 C52 121.81(19)
C46 C51 C50 120.35(19)
C52 C51 C50 117.8(2)
C53 C52 C51 121.9(2)
C53 C52 H52 119.0
C51 C52 H52 119.0
C52 C53 C54 120.1(2)
C52 C53 H53 119.9
C54 C53 H53 119.9
C55 C54 C53 120.1(2)
C55 C54 H54 120.0
C53 C54 H54 119.9
C54 C55 C50 121.5(2)
C54 C55 H55 119.2
C50 C55 H55 119.2
C57 C56 C47 121.6(2)
C57 C56 H56 119.2
C47 C56 H56 119.2
C56 C57 C58 120.1(2)
C56 C57 H57 120.0
C58 C57 H57 120.0
C59 C58 C57 120.6(2)
C59 C58 H58 119.7
C57 C58 H58 119.7
C58 C59 C48 121.5(2)
C58 C59 H59 119.3
C48 C59 H59 119.3
O8 C60 O7 124.5(2)
O8 C60 C49 123.8(2)
O7 C60 C49 111.70(19)
O9 C61 C62 104.2(2)
O9 C61 H61A 110.9
C62 C61 H61A 110.9
O9 C61 H61B 110.9
C62 C61 H61B 110.9
H61A C61 H61B 108.9
C63 C62 C61 103.1(3)
C63 C62 H62A 111.1
C61 C62 H62A 111.1
C63 C62 H62B 111.1
C61 C62 H62B 111.1
H62A C62 H62B 109.1
C64 C63 C62 104.7(3)
C64 C63 H63A 110.8
C62 C63 H63A 110.8
C64 C63 H63B 110.8
C62 C63 H63B 110.8
H63A C63 H63B 108.9
O9 C64 C63 108.3(3)
O9 C64 H64A 110.0
C63 C64 H64A 110.0
O9 C64 H64B 110.0
C63 C64 H64B 110.0
H64A C64 H64B 108.4
O10 C65 C66 107.2(3)
O10 C65 H65A 110.3
C66 C65 H65A 110.3
O10 C65 H65B 110.3
C66 C65 H65B 110.3
H65A C65 H65B 108.5
C65 C66 C67 102.7(3)
C65 C66 H66A 111.2
C67 C66 H66A 111.2
C65 C66 H66B 111.2
C67 C66 H66B 111.2
H66A C66 H66B 109.1
C68 C67 C66 102.1(3)
C68 C67 H67A 111.3
C66 C67 H67A 111.3
C68 C67 H67B 111.3
C66 C67 H67B 111.3
H67A C67 H67B 109.2
O10 C68 C67 108.5(3)
O10 C68 H68A 110.0
C67 C68 H68A 110.0
O10 C68 H68B 110.0
C67 C68 H68B 110.0
H68A C68 H68B 108.4
O11 C69 C70 104.7(2)
O11 C69 H69A 110.8
C70 C69 H69A 110.8
O11 C69 H69B 110.8
C70 C69 H69B 110.8
H69A C69 H69B 108.9
C69 C70 C71 103.5(3)
C69 C70 H70A 111.1
C71 C70 H70A 111.1
C69 C70 H70B 111.1
C71 C70 H70B 111.1
H70A C70 H70B 109.0
C72 C71 C70 105.0(3)
C72 C71 H71A 110.8
C70 C71 H71A 110.8
C72 C71 H71B 110.8
C70 C71 H71B 110.8
H71A C71 H71B 108.8
O11 C72 C71 106.2(3)
O11 C72 H72A 110.5
C71 C72 H72A 110.5
O11 C72 H72B 110.5
C71 C72 H72B 110.5
H72A C72 H72B 108.7
O12 C73 C74 108.8(3)
O12 C73 H73A 109.9
C74 C73 H73A 109.9
O12 C73 H73B 109.9
C74 C73 H73B 109.9
H73A C73 H73B 108.3
C73 C74 C75 103.9(3)
C73 C74 H74A 111.0
C75 C74 H74A 111.0
C73 C74 H74B 111.0
C75 C74 H74B 111.0
H74A C74 H74B 109.0
C76 C75 C74 105.2(4)
C76 C75 H75A 110.7
C74 C75 H75A 110.7
C76 C75 H75B 110.7
C74 C75 H75B 110.7
H75A C75 H75B 108.8
O12 C76 C75 108.3(4)
O12 C76 H76A 110.0
C75 C76 H76A 110.0
O12 C76 H76B 110.0
C75 C76 H76B 110.0
H76A C76 H76B 108.4
O13 C77 C78 106.6(3)
O13 C77 H77A 110.4
C78 C77 H77A 110.4
O13 C77 H77B 110.4
C78 C77 H77B 110.4
H77A C77 H77B 108.6
C77 C78 C79 102.8(3)
C77 C78 H78A 111.2
C79 C78 H78A 111.2
C77 C78 H78B 111.2
C79 C78 H78B 111.2
H78A C78 H78B 109.1
C80 C79 C78 102.9(3)
C80 C79 H79A 111.2
C78 C79 H79A 111.2
C80 C79 H79B 111.2
C78 C79 H79B 111.2
H79A C79 H79B 109.1
O13 C80 C79 105.2(3)
O13 C80 H80A 110.7
C79 C80 H80A 110.7
O13 C80 H80B 110.7
C79 C80 H80B 110.7
H80A C80 H80B 108.8

loop_
_geom_bond_atom_site_label_1
_geom_bond_atom_site_label_2
_geom_bond_distance
O1 C1 1.306(3)
O1 H1 0.8400
O2 C1 1.216(3)
O3 C30 1.308(3)
O3 H3 0.8400
O4 C30 1.194(3)
O5 C31 1.296(3)
O5 H5 0.8400
O6 C31 1.210(3)
O7 C60 1.318(3)
O7 H7 0.8400
O8 C60 1.204(3)
O9 C64 1.413(4)
O9 C61 1.424(3)
O10 C65 1.406(4)
O10 C68 1.436(4)
O11 C69 1.425(4)
O11 C72 1.433(4)
O12 C76 1.375(5)
O12 C73 1.392(5)
O13 C80 1.436(3)
O13 C77 1.458(4)
O14 H14A 0.90(4)
O14 H14B 0.84(4)
C1 C2 1.503(3)
C2 C3 1.391(3)
C2 C7 1.407(3)
C3 C12 1.427(3)
C3 C4 1.447(3)
C4 C5 1.405(3)
C4 C15 1.429(3)
C5 C6 1.401(3)
C5 C16 1.506(3)
C6 C11 1.432(3)
C6 C7 1.442(3)
C7 C8 1.425(3)
C8 C9 1.352(3)
C8 H8 0.9500
C9 C10 1.428(3)
C9 H9 0.9500
C10 C11 1.345(4)
C10 H10 0.9500
C11 H11 0.9500
C12 C13 1.356(3)
C12 H12 0.9500
C13 C14 1.426(3)
C13 H13 0.9500
C14 C15 1.359(3)
C14 H14 0.9500
C15 H15 0.9500
C16 C21 1.405(3)
C16 C17 1.408(3)
C17 C26 1.429(3)
C17 C18 1.444(3)
C18 C19 1.394(3)
C18 C29 1.434(3)
C19 C20 1.404(3)
C19 C30 1.512(3)
C20 C25 1.425(3)
C20 C21 1.442(3)
C21 C22 1.434(3)
C22 C23 1.352(3)
C22 H22 0.9500
C23 C24 1.423(3)
C23 H23 0.9500
C24 C25 1.359(3)
C24 H24 0.9500
C25 H25 0.9500
C26 C27 1.355(3)
C26 H26 0.9500
C27 C28 1.422(3)
C27 H27 0.9500
C28 C29 1.354(4)
C28 H28 0.9500
C29 H29 0.9500
C31 C32 1.509(3)
C32 C37 1.397(3)
C32 C33 1.405(3)
C33 C42 1.431(3)
C33 C34 1.439(3)
C34 C35 1.405(3)
C34 C45 1.432(3)
C35 C36 1.402(3)
C35 C46 1.500(3)
C36 C41 1.427(3)
C36 C37 1.442(3)
C37 C38 1.430(3)
C38 C39 1.355(4)
C38 H38 0.9500
C39 C40 1.422(4)
C39 H39 0.9500
C40 C41 1.358(3)
C40 H40 0.9500
C41 H41 0.9500
C42 C43 1.353(4)
C42 H42 0.9500
C43 C44 1.418(4)
C43 H43 0.9500
C44 C45 1.364(3)
C44 H44 0.9500
C45 H45 0.9500
C46 C51 1.398(3)
C46 C47 1.410(3)
C47 C56 1.425(3)
C47 C48 1.444(3)
C48 C49 1.395(3)
C48 C59 1.435(3)
C49 C50 1.407(3)
C49 C60 1.503(3)
C50 C55 1.426(3)
C50 C51 1.444(3)
C51 C52 1.431(3)
C52 C53 1.354(3)
C52 H52 0.9500
C53 C54 1.429(3)
C53 H53 0.9500
C54 C55 1.361(3)
C54 H54 0.9500
C55 H55 0.9500
C56 C57 1.367(3)
C56 H56 0.9500
C57 C58 1.418(3)
C57 H57 0.9500
C58 C59 1.353(3)
C58 H58 0.9500
C59 H59 0.9500
C61 C62 1.534(4)
C61 H61A 0.9900
C61 H61B 0.9900
C62 C63 1.500(5)
C62 H62A 0.9900
C62 H62B 0.9900
C63 C64 1.478(6)
C63 H63A 0.9900
C63 H63B 0.9900
C64 H64A 0.9900
C64 H64B 0.9900
C65 C66 1.463(5)
C65 H65A 0.9900
C65 H65B 0.9900
C66 C67 1.522(6)
C66 H66A 0.9900
C66 H66B 0.9900
C67 C68 1.472(6)
C67 H67A 0.9900
C67 H67B 0.9900
C68 H68A 0.9900
C68 H68B 0.9900
C69 C70 1.506(4)
C69 H69A 0.9900
C69 H69B 0.9900
C70 C71 1.515(5)
C70 H70A 0.9900
C70 H70B 0.9900
C71 C72 1.498(5)
C71 H71A 0.9900
C71 H71B 0.9900
C72 H72A 0.9900
C72 H72B 0.9900
C73 C74 1.455(6)
C73 H73A 0.9900
C73 H73B 0.9900
C74 C75 1.493(7)
C74 H74A 0.9900
C74 H74B 0.9900
C75 C76 1.432(5)
C75 H75A 0.9900
C75 H75B 0.9900
C76 H76A 0.9900
C76 H76B 0.9900
C77 C78 1.485(5)
C77 H77A 0.9900
C77 H77B 0.9900
C78 C79 1.512(5)
C78 H78A 0.9900
C78 H78B 0.9900
C79 C80 1.483(5)
C79 H79A 0.9900
C79 H79B 0.9900
C80 H80A 0.9900
C80 H80B 0.9900

loop_
_geom_hbond_atom_site_label_D
_geom_hbond_atom_site_label_H
_geom_hbond_atom_site_label_A
_geom_hbond_distance_DH
_geom_hbond_distance_HA
_geom_hbond_distance_DA
_geom_hbond_angle_DHA
_geom_hbond_site_symmetry_A
_geom_hbond_publ_flag
O1 H1 O14 0.84 1.73 2.558(2) 169.6 2_656 yes
O3 H3 O9 0.84 1.76 2.597(2) 174.5 2_566 yes
O5 H5 O10 0.84 1.81 2.639(3) 169.5 2_656 yes
O7 H7 O13 0.84 1.74 2.552(2) 163.5 2_567 yes
C68 H68A O6 0.99 2.51 3.183(4) 125.0 2_656 yes
C79 H79B O12 0.99 2.48 3.308(5) 140.3 . yes
O14 H14A O11 0.90(4) 1.83(4) 2.724(3) 171(3) . yes
O14 H14B O2 0.84(4) 1.97(4) 2.776(2) 161(3) 1_556 yes

loop_
_geom_torsion_atom_site_label_1
_geom_torsion_atom_site_label_2
_geom_torsion_atom_site_label_3
_geom_torsion_atom_site_label_4
_geom_torsion
O2 C1 C2 C3 113.0(3)
O1 C1 C2 C3 -67.0(3)
O2 C1 C2 C7 -66.2(3)
O1 C1 C2 C7 113.8(2)
C7 C2 C3 C12 -179.1(2)
C1 C2 C3 C12 1.7(3)
C7 C2 C3 C4 2.6(3)
C1 C2 C3 C4 -176.62(19)
C2 C3 C4 C5 -2.2(3)
C12 C3 C4 C5 179.32(19)
C2 C3 C4 C15 178.9(2)
C12 C3 C4 C15 0.5(3)
C15 C4 C5 C6 177.8(2)
C3 C4 C5 C6 -1.0(3)
C15 C4 C5 C16 -3.4(3)
C3 C4 C5 C16 177.76(18)
C4 C5 C6 C11 -175.1(2)
C16 C5 C6 C11 6.1(3)
C4 C5 C6 C7 3.9(3)
C16 C5 C6 C7 -174.87(19)
C3 C2 C7 C8 178.3(2)
C1 C2 C7 C8 -2.5(3)
C3 C2 C7 C6 0.3(3)
C1 C2 C7 C6 179.53(19)
C5 C6 C7 C2 -3.6(3)
C11 C6 C7 C2 175.5(2)
C5 C6 C7 C8 178.3(2)
C11 C6 C7 C8 -2.6(3)
C2 C7 C8 C9 -175.6(2)
C6 C7 C8 C9 2.4(4)
C7 C8 C9 C10 0.0(4)
C8 C9 C10 C11 -2.1(5)
C9 C10 C11 C6 1.8(4)
C5 C6 C11 C10 179.6(2)
C7 C6 C11 C10 0.6(4)
C2 C3 C12 C13 -179.4(2)
C4 C3 C12 C13 -1.0(3)
C3 C12 C13 C14 0.5(4)
C12 C13 C14 C15 0.6(4)
C13 C14 C15 C4 -1.1(4)
C5 C4 C15 C14 -178.3(2)
C3 C4 C15 C14 0.6(3)
C6 C5 C16 C21 90.3(3)
C4 C5 C16 C21 -88.5(3)
C6 C5 C16 C17 -86.5(3)
C4 C5 C16 C17 94.7(2)
C21 C16 C17 C26 -179.9(2)
C5 C16 C17 C26 -3.2(3)
C21 C16 C17 C18 -1.2(3)
C5 C16 C17 C18 175.56(18)
C16 C17 C18 C19 -1.5(3)
C26 C17 C18 C19 177.3(2)
C16 C17 C18 C29 179.7(2)
C26 C17 C18 C29 -1.5(3)
C29 C18 C19 C20 -178.5(2)
C17 C18 C19 C20 2.7(3)
C29 C18 C19 C30 2.3(3)
C17 C18 C19 C30 -176.53(19)
C18 C19 C20 C25 178.2(2)
C30 C19 C20 C25 -2.6(3)
C18 C19 C20 C21 -1.3(3)
C30 C19 C20 C21 177.96(19)
C17 C16 C21 C22 -178.7(2)
C5 C16 C21 C22 4.6(3)
C17 C16 C21 C20 2.6(3)
C5 C16 C21 C20 -174.13(19)
C19 C20 C21 C16 -1.4(3)
C25 C20 C21 C16 179.1(2)
C19 C20 C21 C22 179.8(2)
C25 C20 C21 C22 0.3(3)
C16 C21 C22 C23 -179.5(2)
C20 C21 C22 C23 -0.8(3)
C21 C22 C23 C24 1.0(4)
C22 C23 C24 C25 -0.8(4)
C23 C24 C25 C20 0.3(4)
C19 C20 C25 C24 -179.6(2)
C21 C20 C25 C24 -0.1(3)
C16 C17 C26 C27 179.9(2)
C18 C17 C26 C27 1.2(3)
C17 C26 C27 C28 0.4(4)
C26 C27 C28 C29 -1.6(4)
C27 C28 C29 C18 1.2(4)
C19 C18 C29 C28 -178.4(2)
C17 C18 C29 C28 0.4(4)
C18 C19 C30 O4 -77.1(3)
C20 C19 C30 O4 103.7(3)
C18 C19 C30 O3 102.2(2)
C20 C19 C30 O3 -77.1(3)
O6 C31 C32 C37 65.4(4)
O5 C31 C32 C37 -112.1(3)
O6 C31 C32 C33 -112.7(4)
O5 C31 C32 C33 69.8(3)
C37 C32 C33 C42 -178.9(2)
C31 C32 C33 C42 -0.9(3)
C37 C32 C33 C34 -0.3(3)
C31 C32 C33 C34 177.7(2)
C32 C33 C34 C35 0.3(3)
C42 C33 C34 C35 179.0(2)
C32 C33 C34 C45 -179.9(2)
C42 C33 C34 C45 -1.3(3)
C45 C34 C35 C36 -179.5(2)
C33 C34 C35 C36 0.2(3)
C45 C34 C35 C46 -0.5(3)
C33 C34 C35 C46 179.18(19)
C34 C35 C36 C41 179.1(2)
C46 C35 C36 C41 0.1(3)
C34 C35 C36 C37 -0.7(3)
C46 C35 C36 C37 -179.72(19)
C33 C32 C37 C38 179.1(2)
C31 C32 C37 C38 1.0(3)
C33 C32 C37 C36 -0.2(3)
C31 C32 C37 C36 -178.3(2)
C35 C36 C37 C32 0.8(3)
C41 C36 C37 C32 -179.1(2)
C35 C36 C37 C38 -178.6(2)
C41 C36 C37 C38 1.6(3)
C32 C37 C38 C39 -179.6(3)
C36 C37 C38 C39 -0.3(4)
C37 C38 C39 C40 -1.7(4)
C38 C39 C40 C41 2.4(5)
C39 C40 C41 C36 -1.1(4)
C35 C36 C41 C40 179.2(2)
C37 C36 C41 C40 -0.9(4)
C32 C33 C42 C43 178.5(2)
C34 C33 C42 C43 -0.1(4)
C33 C42 C43 C44 1.6(4)
C42 C43 C44 C45 -1.7(4)
C43 C44 C45 C34 0.3(4)
C35 C34 C45 C44 -179.1(2)
C33 C34 C45 C44 1.2(3)
C36 C35 C46 C51 87.4(3)
C34 C35 C46 C51 -91.6(3)
C36 C35 C46 C47 -93.1(2)
C34 C35 C46 C47 87.9(3)
C51 C46 C47 C56 179.6(2)
C35 C46 C47 C56 0.1(3)
C51 C46 C47 C48 -0.5(3)
C35 C46 C47 C48 -179.99(18)
C46 C47 C48 C49 0.5(3)
C56 C47 C48 C49 -179.53(19)
C46 C47 C48 C59 179.05(19)
C56 C47 C48 C59 -1.0(3)
C59 C48 C49 C50 -178.5(2)
C47 C48 C49 C50 0.0(3)
C59 C48 C49 C60 3.0(3)
C47 C48 C49 C60 -178.57(19)
C48 C49 C50 C55 -179.6(2)
C60 C49 C50 C55 -1.0(3)
C48 C49 C50 C51 -0.5(3)
C60 C49 C50 C51 178.07(19)
C47 C46 C51 C52 179.9(2)
C35 C46 C51 C52 -0.6(3)
C47 C46 C51 C50 0.0(3)
C35 C46 C51 C50 179.46(19)
C49 C50 C51 C46 0.5(3)
C55 C50 C51 C46 179.7(2)
C49 C50 C51 C52 -179.40(19)
C55 C50 C51 C52 -0.2(3)
C46 C51 C52 C53 -179.6(2)
C50 C51 C52 C53 0.4(3)
C51 C52 C53 C54 0.0(4)
C52 C53 C54 C55 -0.6(4)
C53 C54 C55 C50 0.7(4)
C49 C50 C55 C54 178.9(2)
C51 C50 C55 C54 -0.3(3)
C46 C47 C56 C57 -179.0(2)
C48 C47 C56 C57 1.1(3)
C47 C56 C57 C58 -0.1(3)
C56 C57 C58 C59 -1.0(4)
C57 C58 C59 C48 1.0(4)
C49 C48 C59 C58 178.5(2)
C47 C48 C59 C58 0.0(3)
C48 C49 C60 O8 -107.4(3)
C50 C49 C60 O8 74.0(3)
C48 C49 C60 O7 72.8(3)
C50 C49 C60 O7 -105.8(2)
C64 O9 C61 C62 -21.3(4)
O9 C61 C62 C63 29.8(3)
C61 C62 C63 C64 -27.4(4)
C61 O9 C64 C63 3.9(4)
C62 C63 C64 O9 15.6(4)
C68 O10 C65 C66 20.3(4)
O10 C65 C66 C67 -33.0(5)
C65 C66 C67 C68 32.2(6)
C65 O10 C68 C67 1.4(5)
C66 C67 C68 O10 -21.1(5)
C72 O11 C69 C70 -40.8(3)
O11 C69 C70 C71 29.9(4)
C69 C70 C71 C72 -8.5(4)
C69 O11 C72 C71 35.2(4)
C70 C71 C72 O11 -15.6(4)
C76 O12 C73 C74 22.2(5)
O12 C73 C74 C75 -8.8(6)
C73 C74 C75 C76 -7.0(6)
C73 O12 C76 C75 -26.9(6)
C74 C75 C76 O12 20.8(7)
C80 O13 C77 C78 -3.3(4)
O13 C77 C78 C79 24.5(4)
C77 C78 C79 C80 -36.1(4)
C77 O13 C80 C79 -19.9(4)
C78 C79 C80 O13 34.7(4)
